data_1557324
loop_
_publ_author_name
'Loukiala, Satumari'
'Ratilainen, Jari'
'Valkonen, Jussi'
'Rissanen, Kari'

_publ_section_title
;
 Syntheses and Crystal Structures of N,N'-Bis(2-hydroxybenzyl)piperazine,
 its Nitrate Salt and Copper(II) Acetate Complex.
;
_journal_name_full 'Acta Chemica Scandinavica'
_journal_page_first 1162
_journal_page_last 1168
_journal_paper_doi 10.3891/acta.chem.scand.51-1162
_journal_volume 51
_journal_year 1997
_chemical_formula_sum 'C18 H24 N4 O8'
_chemical_formula_weight 424.41
_chemical_name_common
;
N,N'-bis(2-hydroxybenzyl)piperazine nitrate
;
_space_group_IT_number 61
_space_group_name_Hall '-P 2ac 2ab'
_space_group_name_H-M_alt 'P b c a'
_symmetry_cell_setting orthorhombic
_symmetry_Int_Tables_number 61
_symmetry_space_group_name_Hall '-P 2ac 2ab'
_symmetry_space_group_name_H-M 'P b c a'
_cell_angle_alpha 90.
_cell_angle_beta 90.
_cell_angle_gamma 90.
_cell_formula_units_Z 4
_cell_length_a 9.733(4)
_cell_length_b 23.332(4)
_cell_length_c 8.963(1)
_cell_volume 2035.4(9)
_diffrn_ambient_temperature 293
_diffrn_radiation_probe x-ray
_diffrn_radiation_type MoK\a
_diffrn_radiation_wavelength 0.71073
_exptl_absorpt_coefficient_mu 0.110
_exptl_crystal_density_diffrn 1.385
_exptl_crystal_F_000 896
_refine_ls_goodness_of_fit_ref 0.985
_refine_ls_number_parameters 142
_refine_ls_number_reflns 645
_refine_ls_R_factor_all 0.1393
_refine_ls_R_factor_gt 0.0491
_refine_ls_wR_factor_gt 0.0963
_refine_ls_wR_factor_ref 0.2245
_cod_data_source_file Acta-Chem-Scand-1997-51-1162-2.cif
_cod_data_source_block 2
_cod_database_code 1557324

loop_
_space_group_symop_id
_space_group_symop_operation_xyz
1 x,y,z
2 1/2-x,-y,1/2+z
3 1/2+x,1/2-y,-z
4 -x,1/2+y,1/2-z
5 -x,-y,-z
6 1/2+x,y,1/2-z
7 1/2-x,1/2+y,z
8 x,1/2-y,1/2+z

loop_
_atom_site_label
_atom_site_type_symbol
_atom_site_thermal_displace_type
_atom_site_fract_x
_atom_site_fract_y
_atom_site_fract_z
_atom_site_occupancy
_atom_site_U_iso_or_equiv
_atom_site_calc_flag
_atom_site_refinement_flags
_atom_site_disorder_assembly
_atom_site_disorder_group
O1 O Uiso 0.8471(3) 0.38640(10) 0.5530(3) 1.000 0.0540(10) . . . .
N1 N Uiso 0.5098(3) 0.44000(10) 0.5405(3) 1.000 0.0320(10) . . . .
C1 C Uiso 0.6126(4) 0.4676(2) 0.4395(4) 1.000 0.0370(10) . . . .
C2 C Uiso 0.4515(4) 0.4833(2) 0.6444(4) 1.000 0.0370(10) . . . .
C3 C Uiso 0.5685(4) 0.3895(2) 0.6256(5) 1.000 0.0420(10) . . . .
C4 C Uiso 0.6269(4) 0.3452(2) 0.5238(5) 1.000 0.0370(10) . . . .
C5 C Uiso 0.7665(4) 0.3449(2) 0.4882(5) 1.000 0.0390(10) . . . .
C6 C Uiso 0.8195(4) 0.3050(2) 0.3909(5) 1.000 0.0500(10) . . . .
C7 C Uiso 0.7355(5) 0.2636(2) 0.3318(5) 1.000 0.062(2) . . . .
C8 C Uiso 0.5984(5) 0.2621(2) 0.3683(5) 1.000 0.0600(10) . . . .
C9 C Uiso 0.5445(4) 0.3027(2) 0.4634(5) 1.000 0.0510(10) . . . .
O21 O Uiso 0.2872(3) 0.42200(10) 0.3479(3) 1.000 0.0570(10) . . . .
O22 O Uiso 0.2151(3) 0.3909(2) 0.5566(4) 1.000 0.0930(10) . . . .
O23 O Uiso 0.0723(3) 0.4058(2) 0.3802(4) 1.000 0.0840(10) . . . .
N2 N Uiso 0.1908(4) 0.4062(2) 0.4297(5) 1.000 0.0530(10) . . . .
H1 H Uiso 0.915(5) 0.386(2) 0.502(6) 1.000 0.0810 . . . .
H2 H Uiso 0.435(3) 0.4247(14) 0.478(3) 1.000 0.0380 . . . .

loop_
_atom_type_symbol
_atom_type_description
_atom_type_scat_dispersion_real
_atom_type_scat_dispersion_imag
_atom_type_scat_source
C C 0.0033 0.0016 ' International Tables Vol C Tables 4.2.6.8 and 6.1.1.4'
H H 0.0000 0.0000 ' International Tables Vol C Tables 4.2.6.8 and 6.1.1.4'
N N 0.0061 0.0033 ' International Tables Vol C Tables 4.2.6.8 and 6.1.1.4'
O O 0.0106 0.0060 ' International Tables Vol C Tables 4.2.6.8 and 6.1.1.4'

loop_
_geom_angle_atom_site_label_1
_geom_angle_atom_site_label_2
_geom_angle_atom_site_label_3
_geom_angle
_geom_angle_site_symmetry_1
_geom_angle_site_symmetry_2
_geom_angle_site_symmetry_3
_geom_angle_publ_flag
C1 N1 C2 110.0(3) . . . yes
C1 N1 C3 112.8(3) . . . yes
C2 N1 C3 110.9(3) . . . yes
C5 O1 H1 103(4) . . . no
C3 N1 H2 106.4(19) . . . no
C2 N1 H2 108.7(18) . . . no
N1 C1 C2 110.7(3) . . 5_666 yes
C1 N1 H2 107.8(17) . . . no
N1 C2 C1 111.3(3) . . 5_666 yes
N1 C3 C4 112.0(3) . . . yes
C3 C4 C9 121.0(4) . . . no
C5 C4 C9 118.1(4) . . . no
C3 C4 C5 121.0(4) . . . no
O1 C5 C4 117.1(4) . . . yes
O1 C5 C6 122.0(4) . . . yes
C4 C5 C6 120.9(4) . . . no
C5 C6 C7 119.9(4) . . . no
C6 C7 C8 120.3(4) . . . no
C7 C8 C9 120.0(4) . . . no
C4 C9 C8 120.9(4) . . . no
O21 N2 O22 119.4(4) . . . yes
O21 N2 O23 119.6(4) . . . yes
O22 N2 O23 121.0(4) . . . yes

loop_
_geom_bond_atom_site_label_1
_geom_bond_atom_site_label_2
_geom_bond_distance
_geom_bond_site_symmetry_1
_geom_bond_site_symmetry_2
_geom_bond_publ_flag
O1 C5 1.375(5) . . yes
N1 C1 1.495(5) . . yes
N1 C2 1.487(5) . . yes
N1 C3 1.515(5) . . yes
O1 H1 0.80(5) . . no
C1 C2 1.506(6) . 5_666 no
N1 H2 0.99(3) . . no
C3 C4 1.491(6) . . no
C4 C9 1.386(6) . . no
C4 C5 1.396(6) . . no
C5 C6 1.376(6) . . no
C6 C7 1.372(6) . . no
C7 C8 1.374(7) . . no
C8 C9 1.378(6) . . no
O21 N2 1.247(5) . . yes
O22 N2 1.215(6) . . yes
O23 N2 1.236(5) . . yes

loop_
_geom_hbond_atom_site_label_D
_geom_hbond_atom_site_label_H
_geom_hbond_atom_site_label_A
_geom_hbond_distance_DH
_geom_hbond_distance_HA
_geom_hbond_distance_DA
_geom_hbond_angle_DHA
_geom_hbond_site_symmetry_A
_geom_hbond_publ_flag
O1 H1 O23 0.80(5) 1.94(5) 2.722(4) 166(5) 1_655 yes
N1 H2 O21 0.99(3) 1.85(3) 2.802(4) 161(3) . yes
N1 H2 O22 0.99(3) 2.39(3) 3.092(4) 128(2) . yes

loop_
_geom_torsion_atom_site_label_1
_geom_torsion_atom_site_label_2
_geom_torsion_atom_site_label_3
_geom_torsion_atom_site_label_4
_geom_torsion
_geom_torsion_site_symmetry_1
_geom_torsion_site_symmetry_2
_geom_torsion_site_symmetry_3
_geom_torsion_site_symmetry_4
_geom_torsion_publ_flag
C2 N1 C1 C2 -56.7(4) . . . 5_666 no
C3 N1 C1 C2 178.9(3) . . . 5_666 no
C1 N1 C2 C1 57.0(4) . . . 5_666 no
C3 N1 C2 C1 -177.5(3) . . . 5_666 no
C1 N1 C3 C4 -56.5(4) . . . . no
C2 N1 C3 C4 179.6(3) . . . . no
N1 C1 C2 N1 57.4(4) . . 5_666 5_666 no
N1 C3 C4 C5 94.6(5) . . . . no
N1 C3 C4 C9 -86.3(5) . . . . no
C3 C4 C5 O1 1.1(6) . . . . no
C3 C4 C5 C6 -178.1(4) . . . . no
C9 C4 C5 O1 -178.1(4) . . . . no
C9 C4 C5 C6 2.7(7) . . . . no
C3 C4 C9 C8 179.4(4) . . . . no
C5 C4 C9 C8 -1.4(7) . . . . no
O1 C5 C6 C7 178.5(4) . . . . no
C4 C5 C6 C7 -2.3(7) . . . . no
C5 C6 C7 C8 0.6(7) . . . . no
C6 C7 C8 C9 0.7(7) . . . . no
C7 C8 C9 C4 -0.3(7) . . . . no
